data_7238997
loop_
_publ_author_name
'Basavaiah, Deevi'
'Kumar, Katta Santosh'
'Aravindu, Kunche'
'Lingaiah, Balthu'

_publ_section_title
;
 The Baylis--Hillman acetates in organic synthesis: development of a
 facile strategy for synthesis of functionalized unsaturated benzo-fused
 macrocyclic ethers and [n] metacyclophanes
;
_journal_issue 25
_journal_name_full 'RSC Advances'
_journal_page_first 9629
_journal_paper_doi 10.1039/c3ra40926k
_journal_volume 3
_journal_year 2013
_chemical_formula_moiety 'C20 H20 O5'
_chemical_formula_sum 'C20 H20 O5'
_chemical_formula_weight 340.36
_chemical_melting_point 415(2)
_chemical_name_common macrocycle
_chemical_name_systematic
;
(4E,14E)-2,7-Dioxa-15-methoxycarbonyltricyclo[15.3.0.08,13]
icosane-1(17),4,8(13),9,11,14-hexaen-
18-one

;
_space_group_IT_number 14
_space_group_name_Hall '-P 2yn'
_space_group_name_H-M_alt 'P 1 21/n 1'
_symmetry_cell_setting monoclinic
_symmetry_space_group_name_H-M 'P 1 21/n 1'
_atom_sites_solution_hydrogens geom
_atom_sites_solution_primary direct
_atom_sites_solution_secondary difmap
_audit_creation_method SHELXL-97
_cell_angle_alpha 90.00
_cell_angle_beta 97.9790(10)
_cell_angle_gamma 90.00
_cell_formula_units_Z 4
_cell_length_a 9.5864(7)
_cell_length_b 12.2835(9)
_cell_length_c 14.5863(10)
_cell_measurement_reflns_used 2620
_cell_measurement_temperature 298(2)
_cell_measurement_theta_max 20.78
_cell_measurement_theta_min 2.40
_cell_volume 1701.0(2)
_computing_cell_refinement 'Bruker SMART'
_computing_data_collection 'Bruker SMART'
_computing_data_reduction 'Bruker SAINT'
_computing_molecular_graphics 'Bruker SHELXTL'
_computing_publication_material 'Bruker SHELXTL'
_computing_structure_refinement 'SHELXL-97 (Sheldrick, 1997)'
_computing_structure_solution 'SHELXS-97 (Sheldrick, 1990)'
_diffrn_ambient_temperature 298(2)
_diffrn_measured_fraction_theta_full 0.999
_diffrn_measured_fraction_theta_max 0.999
_diffrn_measurement_device_type 'CCD area detector'
_diffrn_measurement_method 'phi and omega scans'
_diffrn_radiation_monochromator graphite
_diffrn_radiation_source 'fine-focus sealed tube'
_diffrn_radiation_type MoK\a
_diffrn_radiation_wavelength 0.71073
_diffrn_reflns_av_R_equivalents 0.0730
_diffrn_reflns_av_sigmaI/netI 0.0533
_diffrn_reflns_limit_h_max 11
_diffrn_reflns_limit_h_min -11
_diffrn_reflns_limit_k_max 15
_diffrn_reflns_limit_k_min -15
_diffrn_reflns_limit_l_max 18
_diffrn_reflns_limit_l_min -18
_diffrn_reflns_number 17357
_diffrn_reflns_theta_full 26.06
_diffrn_reflns_theta_max 26.06
_diffrn_reflns_theta_min 2.18
_exptl_absorpt_coefficient_mu 0.095
_exptl_absorpt_correction_T_max 0.9868
_exptl_absorpt_correction_T_min 0.9738
_exptl_absorpt_correction_type empirical
_exptl_absorpt_process_details 'bruker sadabs'
_exptl_crystal_colour colorless
_exptl_crystal_density_diffrn 1.329
_exptl_crystal_density_method 'not measured'
_exptl_crystal_description block
_exptl_crystal_F_000 720
_exptl_crystal_size_max 0.28
_exptl_crystal_size_mid 0.20
_exptl_crystal_size_min 0.14
_refine_diff_density_max 0.210
_refine_diff_density_min -0.125
_refine_diff_density_rms 0.034
_refine_ls_extinction_method none
_refine_ls_goodness_of_fit_ref 1.006
_refine_ls_hydrogen_treatment constr
_refine_ls_matrix_type full
_refine_ls_number_parameters 227
_refine_ls_number_reflns 3353
_refine_ls_number_restraints 0
_refine_ls_restrained_S_all 1.006
_refine_ls_R_factor_all 0.0955
_refine_ls_R_factor_gt 0.0567
_refine_ls_shift/su_max 0.001
_refine_ls_shift/su_mean 0.000
_refine_ls_structure_factor_coef Fsqd
_refine_ls_weighting_details 'calc w=1/[\s^2^(Fo^2^)+(0.0591P)^2^+0.0000P] where P=(Fo^2^+2Fc^2^)/3'
_refine_ls_weighting_scheme calc
_refine_ls_wR_factor_gt 0.1175
_refine_ls_wR_factor_ref 0.1340
_reflns_number_gt 2186
_reflns_number_total 3353
_reflns_threshold_expression >2sigma(I)
_cod_data_source_file c3ra40926k.txt
_cod_data_source_block 6c-E
_cod_depositor_comments
;
The following automatic conversions were performed:

data item '_symmetry_cell_setting' value 'Monoclinic' was changed to
'monoclinic' in accordance with the
/home/saulius/struct/COD-crude-data/automatic-downloads/DataCite-retrospective/RSC/depositions/lib/dictionaries/cif_core.dic
dictionary named 'cif_core.dic' version 2.4.2 last updated on
2011-04-26.

Automatic conversion script
Id: cif_fix_values 6909 2019-04-08 15:41:33Z antanas 
;
_cod_original_sg_symbol_H-M 'P2(1)/n '
_cod_database_code 7238997

loop_
_symmetry_equiv_pos_as_xyz
'x, y, z'
'-x+1/2, y+1/2, -z+1/2'
'-x, -y, -z'
'x-1/2, -y-1/2, z-1/2'

loop_
_atom_site_label
_atom_site_type_symbol
_atom_site_fract_x
_atom_site_fract_y
_atom_site_fract_z
_atom_site_U_iso_or_equiv
_atom_site_adp_type
_atom_site_occupancy
_atom_site_symmetry_multiplicity
_atom_site_calc_flag
_atom_site_refinement_flags
O2 O 0.17912(16) 0.60781(12) 0.96313(10) 0.0549(4) Uani 1 1 d .
O5 O 0.31626(16) 0.97709(13) 1.01784(10) 0.0635(5) Uani 1 1 d .
O1 O 0.33145(18) 0.81296(14) 0.73543(11) 0.0676(5) Uani 1 1 d .
O4 O 0.16794(18) 0.92257(15) 1.11203(11) 0.0735(5) Uani 1 1 d .
C19 C 0.2027(2) 0.92307(17) 1.03638(15) 0.0473(5) Uani 1 1 d .
C14 C 0.0459(2) 0.61229(17) 0.92107(13) 0.0457(5) Uani 1 1 d .
C7 C 0.1684(2) 0.87552(17) 0.87283(14) 0.0472(5) Uani 1 1 d .
H7 H 0.2529 0.9127 0.8730 0.057 Uiso 1 1 calc R
C6 C 0.1036(2) 0.83586(17) 0.78195(15) 0.0484(6) Uani 1 1 d .
C8 C 0.1242(2) 0.86618(16) 0.95507(14) 0.0436(5) Uani 1 1 d .
C9 C -0.0009(2) 0.80280(17) 0.98017(16) 0.0535(6) Uani 1 1 d .
H9A H 0.0163 0.7874 1.0460 0.064 Uiso 1 1 calc R
H9B H -0.0830 0.8497 0.9696 0.064 Uiso 1 1 calc R
C10 C -0.0370(2) 0.69787(17) 0.93054(14) 0.0445(5) Uani 1 1 d .
C1 C 0.1870(3) 0.80297(18) 0.71596(15) 0.0537(6) Uani 1 1 d .
O3 O -0.28215(19) 0.72816(16) 0.88905(15) 0.0888(6) Uani 1 1 d .
C5 C -0.0420(3) 0.83712(17) 0.75626(16) 0.0564(6) Uani 1 1 d .
H5 H -0.0997 0.8620 0.7981 0.068 Uiso 1 1 calc R
C11 C -0.1779(3) 0.67124(19) 0.88796(16) 0.0559(6) Uani 1 1 d .
C13 C -0.0265(3) 0.52175(18) 0.86383(16) 0.0592(6) Uani 1 1 d .
H13A H -0.0215 0.4540 0.8983 0.071 Uiso 1 1 calc R
H13B H 0.0148 0.5110 0.8074 0.071 Uiso 1 1 calc R
C12 C -0.1775(3) 0.56182(19) 0.84264(16) 0.0645(7) Uani 1 1 d .
H12A H -0.2057 0.5679 0.7764 0.077 Uiso 1 1 calc R
H12B H -0.2414 0.5124 0.8679 0.077 Uiso 1 1 calc R
C3 C -0.0184(3) 0.7664(2) 0.60742(18) 0.0737(8) Uani 1 1 d .
H3 H -0.0593 0.7415 0.5497 0.088 Uiso 1 1 calc R
C15 C 0.2759(3) 0.5330(2) 0.92672(18) 0.0682(7) Uani 1 1 d .
H15A H 0.2329 0.4616 0.9176 0.082 Uiso 1 1 calc R
H15B H 0.3615 0.5259 0.9704 0.082 Uiso 1 1 calc R
C4 C -0.1022(3) 0.8023(2) 0.66998(19) 0.0673(7) Uani 1 1 d .
H4 H -0.1996 0.8031 0.6543 0.081 Uiso 1 1 calc R
C18 C 0.4104(3) 0.7117(2) 0.74035(19) 0.0784(8) Uani 1 1 d .
H18A H 0.5094 0.7267 0.7391 0.094 Uiso 1 1 calc R
H18B H 0.3766 0.6661 0.6876 0.094 Uiso 1 1 calc R
C2 C 0.1262(3) 0.76719(19) 0.62952(17) 0.0684(7) Uani 1 1 d .
H2 H 0.1828 0.7437 0.5865 0.082 Uiso 1 1 calc R
C16 C 0.3101(3) 0.5763(2) 0.8361(2) 0.0740(8) Uani 1 1 d .
H16 H 0.2677 0.5427 0.7822 0.089 Uiso 1 1 calc R
C20 C 0.4013(3) 1.0288(2) 1.09532(17) 0.0724(8) Uani 1 1 d .
H20A H 0.3421 1.0724 1.1287 0.109 Uiso 1 1 calc R
H20B H 0.4707 1.0743 1.0730 0.109 Uiso 1 1 calc R
H20C H 0.4474 0.9741 1.1357 0.109 Uiso 1 1 calc R
C17 C 0.3916(3) 0.6545(3) 0.8276(2) 0.0823(8) Uani 1 1 d .
H17 H 0.4457 0.6793 0.8814 0.099 Uiso 1 1 calc R

loop_
_atom_site_aniso_label
_atom_site_aniso_U_11
_atom_site_aniso_U_22
_atom_site_aniso_U_33
_atom_site_aniso_U_23
_atom_site_aniso_U_13
_atom_site_aniso_U_12
O2 0.0569(10) 0.0590(10) 0.0484(9) 0.0006(7) 0.0058(8) 0.0115(8)
O5 0.0591(11) 0.0784(11) 0.0529(10) -0.0154(8) 0.0081(8) -0.0200(9)
O1 0.0653(12) 0.0785(12) 0.0621(11) -0.0064(9) 0.0199(9) -0.0189(10)
O4 0.0746(12) 0.0980(13) 0.0500(10) -0.0183(10) 0.0160(9) -0.0171(10)
C19 0.0459(13) 0.0490(13) 0.0471(14) -0.0033(11) 0.0066(11) 0.0059(11)
C14 0.0553(14) 0.0494(13) 0.0329(11) 0.0083(10) 0.0075(10) -0.0019(11)
C7 0.0448(13) 0.0478(13) 0.0478(13) 0.0017(10) 0.0019(10) -0.0030(10)
C6 0.0549(14) 0.0455(13) 0.0434(13) 0.0066(10) 0.0021(11) -0.0087(10)
C8 0.0413(12) 0.0418(12) 0.0470(13) -0.0018(10) 0.0038(10) 0.0056(10)
C9 0.0485(14) 0.0565(14) 0.0578(14) -0.0091(12) 0.0152(11) 0.0001(11)
C10 0.0477(13) 0.0466(12) 0.0402(12) 0.0022(10) 0.0101(10) -0.0032(11)
C1 0.0641(16) 0.0542(14) 0.0426(13) 0.0044(11) 0.0072(12) -0.0169(12)
O3 0.0481(11) 0.0875(14) 0.1288(18) -0.0114(12) 0.0049(11) -0.0023(10)
C5 0.0617(16) 0.0506(14) 0.0533(15) 0.0088(11) -0.0043(12) -0.0024(11)
C11 0.0522(16) 0.0580(15) 0.0577(15) 0.0064(12) 0.0085(12) -0.0033(13)
C13 0.0836(19) 0.0473(13) 0.0465(13) 0.0017(11) 0.0085(12) -0.0052(12)
C12 0.0744(19) 0.0634(16) 0.0536(15) 0.0018(12) 0.0019(13) -0.0179(13)
C3 0.099(2) 0.0655(17) 0.0502(16) 0.0030(13) -0.0139(16) -0.0252(16)
C15 0.0706(18) 0.0622(16) 0.0737(18) 0.0076(13) 0.0164(14) 0.0223(13)
C4 0.0708(18) 0.0593(16) 0.0645(18) 0.0100(13) -0.0164(15) -0.0053(13)
C18 0.0635(18) 0.107(2) 0.0701(18) -0.0015(17) 0.0282(14) -0.0068(16)
C2 0.096(2) 0.0629(16) 0.0472(14) -0.0023(12) 0.0131(14) -0.0206(15)
C16 0.076(2) 0.0673(18) 0.083(2) -0.0080(15) 0.0269(16) 0.0135(15)
C20 0.0640(17) 0.0826(18) 0.0682(17) -0.0247(14) 0.0007(14) -0.0135(14)
C17 0.0636(18) 0.105(2) 0.079(2) -0.0026(18) 0.0122(15) -0.0020(17)

loop_
_atom_type_symbol
_atom_type_description
_atom_type_scat_dispersion_real
_atom_type_scat_dispersion_imag
_atom_type_scat_source
C C 0.0033 0.0016 'International Tables Vol C Tables 4.2.6.8 and 6.1.1.4'
H H 0.0000 0.0000 'International Tables Vol C Tables 4.2.6.8 and 6.1.1.4'
O O 0.0106 0.0060 'International Tables Vol C Tables 4.2.6.8 and 6.1.1.4'

loop_
_geom_angle_atom_site_label_1
_geom_angle_atom_site_label_2
_geom_angle_atom_site_label_3
_geom_angle
C14 O2 C15 118.28(18)
C19 O5 C20 116.58(18)
C1 O1 C18 115.77(19)
O4 C19 O5 121.9(2)
O4 C19 C8 123.9(2)
O5 C19 C8 114.12(19)
C10 C14 O2 121.9(2)
C10 C14 C13 113.9(2)
O2 C14 C13 124.2(2)
C8 C7 C6 129.6(2)
C8 C7 H7 115.2
C6 C7 H7 115.2
C1 C6 C5 117.8(2)
C1 C6 C7 120.6(2)
C5 C6 C7 121.5(2)
C7 C8 C19 119.25(19)
C7 C8 C9 128.5(2)
C19 C8 C9 112.22(18)
C10 C9 C8 117.58(17)
C10 C9 H9A 107.9
C8 C9 H9A 107.9
C10 C9 H9B 107.9
C8 C9 H9B 107.9
H9A C9 H9B 107.2
C14 C10 C11 108.1(2)
C14 C10 C9 128.9(2)
C11 C10 C9 122.9(2)
O1 C1 C2 119.9(2)
O1 C1 C6 119.2(2)
C2 C1 C6 120.8(2)
C4 C5 C6 121.2(2)
C4 C5 H5 119.4
C6 C5 H5 119.4
O3 C11 C10 125.7(2)
O3 C11 C12 124.9(2)
C10 C11 C12 109.5(2)
C14 C13 C12 103.10(19)
C14 C13 H13A 111.1
C12 C13 H13A 111.1
C14 C13 H13B 111.1
C12 C13 H13B 111.1
H13A C13 H13B 109.1
C11 C12 C13 105.18(19)
C11 C12 H12A 110.7
C13 C12 H12A 110.7
C11 C12 H12B 110.7
C13 C12 H12B 110.7
H12A C12 H12B 108.8
C4 C3 C2 120.4(2)
C4 C3 H3 119.8
C2 C3 H3 119.8
O2 C15 C16 108.94(19)
O2 C15 H15A 109.9
C16 C15 H15A 109.9
O2 C15 H15B 109.9
C16 C15 H15B 109.9
H15A C15 H15B 108.3
C3 C4 C5 119.9(3)
C3 C4 H4 120.0
C5 C4 H4 120.0
O1 C18 C17 108.8(2)
O1 C18 H18A 109.9
C17 C18 H18A 109.9
O1 C18 H18B 109.9
C17 C18 H18B 109.9
H18A C18 H18B 108.3
C3 C2 C1 119.8(3)
C3 C2 H2 120.1
C1 C2 H2 120.1
C17 C16 C15 125.0(3)
C17 C16 H16 117.5
C15 C16 H16 117.5
O5 C20 H20A 109.5
O5 C20 H20B 109.5
H20A C20 H20B 109.5
O5 C20 H20C 109.5
H20A C20 H20C 109.5
H20B C20 H20C 109.5
C16 C17 C18 126.7(3)
C16 C17 H17 116.7
C18 C17 H17 116.7

loop_
_geom_bond_atom_site_label_1
_geom_bond_atom_site_label_2
_geom_bond_distance
O2 C14 1.339(2)
O2 C15 1.457(3)
O5 C19 1.335(3)
O5 C20 1.445(3)
O1 C1 1.380(3)
O1 C18 1.453(3)
O4 C19 1.196(2)
C19 C8 1.488(3)
C14 C10 1.336(3)
C14 C13 1.502(3)
C7 C8 1.332(3)
C7 C6 1.467(3)
C7 H7 0.9300
C6 C1 1.394(3)
C6 C5 1.394(3)
C8 C9 1.517(3)
C9 C10 1.495(3)
C9 H9A 0.9700
C9 H9B 0.9700
C10 C11 1.444(3)
C1 C2 1.385(3)
O3 C11 1.221(3)
C5 C4 1.378(3)
C5 H5 0.9300
C11 C12 1.498(3)
C13 C12 1.519(3)
C13 H13A 0.9700
C13 H13B 0.9700
C12 H12A 0.9700
C12 H12B 0.9700
C3 C4 1.369(4)
C3 C2 1.379(4)
C3 H3 0.9300
C15 C16 1.503(3)
C15 H15A 0.9700
C15 H15B 0.9700
C4 H4 0.9300
C18 C17 1.485(4)
C18 H18A 0.9700
C18 H18B 0.9700
C2 H2 0.9300
C16 C17 1.255(4)
C16 H16 0.9300
C20 H20A 0.9600
C20 H20B 0.9600
C20 H20C 0.9600
C17 H17 0.9300
